data_1572488
loop_
_publ_author_name
'Cai, Heng'
'Tu, Yong-Qiang'
'Niu, Qiang'
'Xie, Wen-Ping'
'Wang, Bin'
'Lu, Ka'
'Li, Zi-Hao'
'Zhang, Fu-Min'
'Zhang, Xiao-Ming'

_publ_section_title
;
 CCC pincer Ru complex-catalyzed C-H vinylation/6&#x3c0;-E-cyclization of
 aldimines for constructing 4<i>H</i>-pyrido[1,2-<i>a</i>]pyrimidines.
;
_journal_issue 39
_journal_name_full 'Chemical science'
_journal_page_first 16216
_journal_page_last 16221
_journal_paper_doi 10.1039/d4sc05067c
_journal_volume 15
_journal_year 2024
_chemical_formula_sum 'C21 H20 N2'
_chemical_formula_weight 300.39
_space_group_crystal_system orthorhombic
_space_group_IT_number 19
_space_group_name_Hall 'P 2ac 2ab'
_space_group_name_H-M_alt 'P 21 21 21'
_atom_sites_solution_hydrogens geom
_audit_creation_method SHELXL-2018/3
_audit_update_record
;
2024-03-18 deposited with the CCDC.	2024-09-03 downloaded from the CCDC.
;
_cell_angle_alpha 90
_cell_angle_beta 90
_cell_angle_gamma 90
_cell_formula_units_Z 4
_cell_length_a 5.9659(2)
_cell_length_b 12.6239(5)
_cell_length_c 21.0785(8)
_cell_measurement_temperature 150(2)
_cell_volume 1587.48(10)
_computing_structure_refinement 'SHELXL-2018/3 (Sheldrick, 2018)'
_computing_structure_solution 'SHELXT 2018/2 (Sheldrick, 2018)'
_diffrn_ambient_temperature 150(2)
_diffrn_measured_fraction_theta_full 1.000
_diffrn_measured_fraction_theta_max 0.830
_diffrn_radiation_type MoK\a
_diffrn_radiation_wavelength 0.71073
_diffrn_reflns_av_R_equivalents 0.0341
_diffrn_reflns_av_unetI/netI 0.0354
_diffrn_reflns_Laue_measured_fraction_full 1.000
_diffrn_reflns_Laue_measured_fraction_max 0.830
_diffrn_reflns_limit_h_max 7
_diffrn_reflns_limit_h_min -7
_diffrn_reflns_limit_k_max 15
_diffrn_reflns_limit_k_min -15
_diffrn_reflns_limit_l_max 27
_diffrn_reflns_limit_l_min -29
_diffrn_reflns_number 12585
_diffrn_reflns_point_group_measured_fraction_full 0.989
_diffrn_reflns_point_group_measured_fraction_max 0.785
_diffrn_reflns_theta_full 25.242
_diffrn_reflns_theta_max 30.590
_diffrn_reflns_theta_min 1.880
_exptl_absorpt_coefficient_mu 0.074
_exptl_crystal_density_diffrn 1.257
_exptl_crystal_F_000 640
_exptl_crystal_size_max 0.150
_exptl_crystal_size_mid 0.130
_exptl_crystal_size_min 0.120
_refine_diff_density_max 0.192
_refine_diff_density_min -0.208
_refine_diff_density_rms 0.040
_refine_ls_abs_structure_details
;
 Flack x determined using 1206 quotients [(I+)-(I-)]/[(I+)+(I-)]
 (Parsons, Flack and Wagner, Acta Cryst. B69 (2013) 249-259).
;
_refine_ls_abs_structure_Flack -0.2(10)
_refine_ls_extinction_method none
_refine_ls_goodness_of_fit_ref 1.044
_refine_ls_hydrogen_treatment constr
_refine_ls_matrix_type full
_refine_ls_number_parameters 211
_refine_ls_number_reflns 3833
_refine_ls_number_restraints 0
_refine_ls_restrained_S_all 1.044
_refine_ls_R_factor_all 0.0459
_refine_ls_R_factor_gt 0.0376
_refine_ls_shift/su_max 0.000
_refine_ls_shift/su_mean 0.000
_refine_ls_structure_factor_coef Fsqd
_refine_ls_weighting_details 'w=1/[\s^2^(Fo^2^)+(0.0491P)^2^+0.1810P] where P=(Fo^2^+2Fc^2^)/3'
_refine_ls_weighting_scheme calc
_refine_ls_wR_factor_gt 0.0901
_refine_ls_wR_factor_ref 0.0943
_reflns_Friedel_coverage 0.646
_reflns_Friedel_fraction_full 0.973
_reflns_Friedel_fraction_max 0.724
_reflns_number_gt 3364
_reflns_number_total 3833
_reflns_threshold_expression 'I > 2\s(I)'
_cod_data_source_file d4sc05067c2.cif
_cod_data_source_block caiheng_0505_auto
_cod_depositor_comments 'Adding full bibliography for 1572486--1572491.cif.'
_cod_database_code 1572488
_shelx_shelxl_version_number 2018/3
_shelx_space_group_comment
;
The symmetry employed for this shelxl refinement is uniquely defined
by the following loop, which should always be used as a source of
symmetry information in preference to the above space-group names.
They are only intended as comments.
;
_shelx_estimated_absorpt_t_min 0.989
_shelx_estimated_absorpt_t_max 0.991

loop_
_space_group_symop_operation_xyz
'x, y, z'
'-x+1/2, -y, z+1/2'
'-x, y+1/2, -z+1/2'
'x+1/2, -y+1/2, -z'

loop_
_atom_site_label
_atom_site_type_symbol
_atom_site_fract_x
_atom_site_fract_y
_atom_site_fract_z
_atom_site_U_iso_or_equiv
_atom_site_adp_type
_atom_site_occupancy
_atom_site_site_symmetry_order
_atom_site_calc_flag
_atom_site_refinement_flags_posn
_atom_site_refinement_flags_adp
_atom_site_refinement_flags_occupancy
_atom_site_disorder_assembly
_atom_site_disorder_group
N1 N -0.8076(2) -0.74169(12) -0.24388(7) 0.0200(3) Uani 1 1 d . . . . .
N2 N -0.5513(3) -0.62675(12) -0.18997(7) 0.0214(3) Uani 1 1 d . . . . .
C1 C -0.6987(3) -0.71593(14) -0.30053(8) 0.0188(4) Uani 1 1 d . . . . .
C2 C -0.7249(3) -0.69861(16) -0.07636(9) 0.0286(4) Uani 1 1 d . . . . .
H2 H -0.783897 -0.722093 -0.036931 0.034 Uiso 1 1 calc R U . . .
C3 C -0.9743(3) -0.83446(15) -0.35580(8) 0.0220(4) Uani 1 1 d . . . . .
H3 H -1.073253 -0.824885 -0.320957 0.026 Uiso 1 1 calc R U . . .
C4 C -0.7272(3) -0.69990(14) -0.19186(8) 0.0189(3) Uani 1 1 d . . . . .
C5 C -0.6058(3) -0.46330(15) -0.25213(10) 0.0264(4) Uani 1 1 d . . . . .
H5A H -0.562608 -0.420134 -0.215477 0.040 Uiso 1 1 calc R U . . .
H5B H -0.767933 -0.475819 -0.251182 0.040 Uiso 1 1 calc R U . . .
H5C H -0.566121 -0.425975 -0.291313 0.040 Uiso 1 1 calc R U . . .
C6 C -0.8942(3) -0.91431(15) -0.45799(8) 0.0207(4) Uani 1 1 d . . . . .
C7 C -0.6020(3) -0.93969(16) -0.56107(9) 0.0262(4) Uani 1 1 d . . . . .
H7 H -0.505100 -0.947742 -0.596511 0.031 Uiso 1 1 calc R U . . .
C8 C -0.6851(3) -0.86027(14) -0.45918(8) 0.0196(4) Uani 1 1 d . . . . .
C9 C -0.5377(4) -0.62928(17) -0.07699(9) 0.0305(4) Uani 1 1 d . . . . .
H9 H -0.468064 -0.608172 -0.038482 0.037 Uiso 1 1 calc R U . . .
C10 C -0.4818(3) -0.56987(14) -0.24965(8) 0.0205(4) Uani 1 1 d . . . . .
C11 C -0.5455(3) -0.63836(15) -0.30467(8) 0.0235(4) Uani 1 1 d . . . . .
H11 H -0.474313 -0.626427 -0.344343 0.028 Uiso 1 1 calc R U . . .
C12 C -0.7635(3) -0.78191(14) -0.35576(8) 0.0192(4) Uani 1 1 d . . . . .
C13 C -0.8068(3) -0.99560(16) -0.55916(9) 0.0270(4) Uani 1 1 d . . . . .
H13 H -0.845161 -1.042526 -0.592679 0.032 Uiso 1 1 calc R U . . .
C14 C -0.6243(3) -0.79544(15) -0.40716(8) 0.0198(3) Uani 1 1 d . . . . .
H14 H -0.483437 -0.760325 -0.407755 0.024 Uiso 1 1 calc R U . . .
C15 C -0.4604(3) -0.59392(15) -0.13327(9) 0.0269(4) Uani 1 1 d . . . . .
H15 H -0.339687 -0.544870 -0.133786 0.032 Uiso 1 1 calc R U . . .
C16 C -1.0375(3) -0.89862(15) -0.40505(9) 0.0234(4) Uani 1 1 d . . . . .
H16 H -1.179051 -0.933050 -0.403764 0.028 Uiso 1 1 calc R U . . .
C17 C -0.2284(3) -0.55167(17) -0.25084(9) 0.0276(4) Uani 1 1 d . . . . .
H17A H -0.150992 -0.618744 -0.242638 0.041 Uiso 1 1 calc R U . . .
H17B H -0.187713 -0.500047 -0.218086 0.041 Uiso 1 1 calc R U . . .
H17C H -0.184226 -0.524549 -0.292571 0.041 Uiso 1 1 calc R U . . .
C18 C -0.5419(3) -0.87418(15) -0.51246(8) 0.0236(4) Uani 1 1 d . . . . .
H18 H -0.402948 -0.837507 -0.514224 0.028 Uiso 1 1 calc R U . . .
C19 C -1.0227(3) -0.80252(16) -0.13319(9) 0.0278(4) Uani 1 1 d . . . . .
H19A H -0.986065 -0.867637 -0.156279 0.042 Uiso 1 1 calc R U . . .
H19B H -1.145856 -0.765846 -0.154728 0.042 Uiso 1 1 calc R U . . .
H19C H -1.068116 -0.820287 -0.089790 0.042 Uiso 1 1 calc R U . . .
C20 C -0.9503(3) -0.98231(15) -0.50908(8) 0.0245(4) Uani 1 1 d . . . . .
H20 H -1.089124 -1.019133 -0.508580 0.029 Uiso 1 1 calc R U . . .
C21 C -0.8212(3) -0.73195(15) -0.13129(9) 0.0240(4) Uani 1 1 d . . . . .

loop_
_atom_site_aniso_label
_atom_site_aniso_U_11
_atom_site_aniso_U_22
_atom_site_aniso_U_33
_atom_site_aniso_U_23
_atom_site_aniso_U_13
_atom_site_aniso_U_12
N1 0.0195(7) 0.0219(8) 0.0186(7) -0.0017(6) 0.0009(6) 0.0002(5)
N2 0.0235(7) 0.0205(7) 0.0203(7) -0.0026(6) -0.0015(6) -0.0004(6)
C1 0.0189(8) 0.0193(9) 0.0181(8) -0.0009(7) -0.0007(6) 0.0022(6)
C2 0.0412(11) 0.0256(10) 0.0190(9) 0.0001(8) 0.0034(8) 0.0026(8)
C3 0.0211(8) 0.0241(9) 0.0208(9) 0.0012(7) 0.0015(6) -0.0003(7)
C4 0.0194(8) 0.0177(8) 0.0198(8) 0.0004(7) 0.0005(6) 0.0023(6)
C5 0.0243(9) 0.0241(9) 0.0307(10) -0.0009(8) 0.0004(8) 0.0014(7)
C6 0.0227(9) 0.0199(9) 0.0196(8) 0.0027(7) -0.0039(7) 0.0014(6)
C7 0.0346(10) 0.0253(10) 0.0186(8) -0.0005(8) 0.0024(7) 0.0031(7)
C8 0.0220(8) 0.0180(9) 0.0189(8) 0.0017(7) -0.0031(6) 0.0015(6)
C9 0.0393(11) 0.0316(11) 0.0205(9) -0.0051(8) -0.0064(8) 0.0009(9)
C10 0.0193(8) 0.0207(9) 0.0215(8) -0.0010(7) 0.0009(7) -0.0017(6)
C11 0.0285(9) 0.0232(9) 0.0187(8) -0.0014(7) 0.0006(7) -0.0052(7)
C12 0.0217(8) 0.0180(9) 0.0180(8) 0.0020(7) -0.0030(7) 0.0003(6)
C13 0.0356(10) 0.0243(10) 0.0210(9) -0.0025(8) -0.0066(8) 0.0020(8)
C14 0.0196(8) 0.0181(8) 0.0216(8) 0.0006(7) -0.0023(6) -0.0012(6)
C15 0.0289(9) 0.0269(10) 0.0248(9) -0.0069(8) -0.0049(8) -0.0007(8)
C16 0.0202(8) 0.0241(9) 0.0259(9) 0.0009(7) -0.0022(7) -0.0027(7)
C17 0.0194(8) 0.0331(11) 0.0302(10) -0.0046(9) 0.0011(8) -0.0006(7)
C18 0.0255(9) 0.0222(9) 0.0231(9) 0.0015(7) 0.0019(7) -0.0006(7)
C19 0.0324(10) 0.0270(10) 0.0239(9) 0.0033(8) 0.0066(8) -0.0024(8)
C20 0.0260(9) 0.0224(9) 0.0251(9) 0.0008(7) -0.0067(7) -0.0014(7)
C21 0.0305(9) 0.0198(9) 0.0217(8) 0.0000(7) 0.0036(8) 0.0019(7)

loop_
_atom_type_symbol
_atom_type_description
_atom_type_scat_dispersion_real
_atom_type_scat_dispersion_imag
_atom_type_scat_source
C C 0.0033 0.0016 'International Tables Vol C Tables 4.2.6.8 and 6.1.1.4'
H H 0.0000 0.0000 'International Tables Vol C Tables 4.2.6.8 and 6.1.1.4'
N N 0.0061 0.0033 'International Tables Vol C Tables 4.2.6.8 and 6.1.1.4'

loop_
_geom_angle_atom_site_label_1
_geom_angle_atom_site_label_2
_geom_angle_atom_site_label_3
_geom_angle
_geom_angle_site_symmetry_1
_geom_angle_site_symmetry_3
_geom_angle_publ_flag
C4 N1 C1 116.87(14) . . ?
C15 N2 C4 121.27(15) . . ?
C15 N2 C10 118.25(15) . . ?
C4 N2 C10 119.83(14) . . ?
C11 C1 N1 122.80(15) . . ?
C11 C1 C12 122.43(15) . . ?
N1 C1 C12 114.77(15) . . ?
C21 C2 C9 121.04(17) . . ?
C21 C2 H2 119.5 . . ?
C9 C2 H2 119.5 . . ?
C16 C3 C12 121.33(16) . . ?
C16 C3 H3 119.3 . . ?
C12 C3 H3 119.3 . . ?
N1 C4 N2 124.43(15) . . ?
N1 C4 C21 118.89(16) . . ?
N2 C4 C21 116.67(15) . . ?
C10 C5 H5A 109.5 . . ?
C10 C5 H5B 109.5 . . ?
H5A C5 H5B 109.5 . . ?
C10 C5 H5C 109.5 . . ?
H5A C5 H5C 109.5 . . ?
H5B C5 H5C 109.5 . . ?
C20 C6 C16 122.67(17) . . ?
C20 C6 C8 118.95(16) . . ?
C16 C6 C8 118.37(16) . . ?
C18 C7 C13 120.60(17) . . ?
C18 C7 H7 119.7 . . ?
C13 C7 H7 119.7 . . ?
C14 C8 C6 119.26(15) . . ?
C14 C8 C18 121.92(16) . . ?
C6 C8 C18 118.81(16) . . ?
C15 C9 C2 118.77(18) . . ?
C15 C9 H9 120.6 . . ?
C2 C9 H9 120.6 . . ?
C11 C10 N2 107.58(14) . . ?
C11 C10 C17 108.97(15) . . ?
N2 C10 C17 110.93(15) . . ?
C11 C10 C5 110.95(15) . . ?
N2 C10 C5 108.27(14) . . ?
C17 C10 C5 110.12(16) . . ?
C1 C11 C10 122.97(16) . . ?
C1 C11 H11 118.5 . . ?
C10 C11 H11 118.5 . . ?
C14 C12 C3 118.41(15) . . ?
C14 C12 C1 122.04(15) . . ?
C3 C12 C1 119.54(15) . . ?
C20 C13 C7 120.11(17) . . ?
C20 C13 H13 119.9 . . ?
C7 C13 H13 119.9 . . ?
C12 C14 C8 121.78(16) . . ?
C12 C14 H14 119.1 . . ?
C8 C14 H14 119.1 . . ?
C9 C15 N2 121.98(18) . . ?
C9 C15 H15 119.0 . . ?
N2 C15 H15 119.0 . . ?
C3 C16 C6 120.83(17) . . ?
C3 C16 H16 119.6 . . ?
C6 C16 H16 119.6 . . ?
C10 C17 H17A 109.5 . . ?
C10 C17 H17B 109.5 . . ?
H17A C17 H17B 109.5 . . ?
C10 C17 H17C 109.5 . . ?
H17A C17 H17C 109.5 . . ?
H17B C17 H17C 109.5 . . ?
C7 C18 C8 120.65(17) . . ?
C7 C18 H18 119.7 . . ?
C8 C18 H18 119.7 . . ?
C21 C19 H19A 109.5 . . ?
C21 C19 H19B 109.5 . . ?
H19A C19 H19B 109.5 . . ?
C21 C19 H19C 109.5 . . ?
H19A C19 H19C 109.5 . . ?
H19B C19 H19C 109.5 . . ?
C13 C20 C6 120.84(17) . . ?
C13 C20 H20 119.6 . . ?
C6 C20 H20 119.6 . . ?
C2 C21 C4 119.97(17) . . ?
C2 C21 C19 123.12(16) . . ?
C4 C21 C19 116.91(16) . . ?

loop_
_geom_bond_atom_site_label_1
_geom_bond_atom_site_label_2
_geom_bond_distance
_geom_bond_site_symmetry_2
_geom_bond_publ_flag
N1 C4 1.308(2) . ?
N1 C1 1.398(2) . ?
N2 C15 1.376(2) . ?
N2 C4 1.399(2) . ?
N2 C10 1.506(2) . ?
C1 C11 1.342(2) . ?
C1 C12 1.483(2) . ?
C2 C21 1.359(3) . ?
C2 C9 1.419(3) . ?
C2 H2 0.9500 . ?
C3 C16 1.370(3) . ?
C3 C12 1.422(2) . ?
C3 H3 0.9500 . ?
C4 C21 1.452(2) . ?
C5 C10 1.536(3) . ?
C5 H5A 0.9800 . ?
C5 H5B 0.9800 . ?
C5 H5C 0.9800 . ?
C6 C20 1.417(2) . ?
C6 C16 1.420(3) . ?
C6 C8 1.422(2) . ?
C7 C18 1.365(3) . ?
C7 C13 1.412(3) . ?
C7 H7 0.9500 . ?
C8 C14 1.416(2) . ?
C8 C18 1.422(2) . ?
C9 C15 1.349(3) . ?
C9 H9 0.9500 . ?
C10 C11 1.496(2) . ?
C10 C17 1.529(2) . ?
C11 H11 0.9500 . ?
C12 C14 1.376(2) . ?
C13 C20 1.369(3) . ?
C13 H13 0.9500 . ?
C14 H14 0.9500 . ?
C15 H15 0.9500 . ?
C16 H16 0.9500 . ?
C17 H17A 0.9800 . ?
C17 H17B 0.9800 . ?
C17 H17C 0.9800 . ?
C18 H18 0.9500 . ?
C19 C21 1.497(3) . ?
C19 H19A 0.9800 . ?
C19 H19B 0.9800 . ?
C19 H19C 0.9800 . ?
C20 H20 0.9500 . ?

loop_
_geom_torsion_atom_site_label_1
_geom_torsion_atom_site_label_2
_geom_torsion_atom_site_label_3
_geom_torsion_atom_site_label_4
_geom_torsion
_geom_torsion_site_symmetry_1
_geom_torsion_site_symmetry_2
_geom_torsion_site_symmetry_3
_geom_torsion_site_symmetry_4
_geom_torsion_publ_flag
C4 N1 C1 C11 -11.7(3) . . . . ?
C4 N1 C1 C12 167.60(14) . . . . ?
C1 N1 C4 N2 4.4(3) . . . . ?
C1 N1 C4 C21 -174.32(16) . . . . ?
C15 N2 C4 N1 -173.51(17) . . . . ?
C10 N2 C4 N1 15.9(3) . . . . ?
C15 N2 C4 C21 5.2(2) . . . . ?
C10 N2 C4 C21 -165.33(15) . . . . ?
C20 C6 C8 C14 -177.57(17) . . . . ?
C16 C6 C8 C14 1.7(2) . . . . ?
C20 C6 C8 C18 1.6(2) . . . . ?
C16 C6 C8 C18 -179.05(17) . . . . ?
C21 C2 C9 C15 2.1(3) . . . . ?
C15 N2 C10 C11 163.36(16) . . . . ?
C4 N2 C10 C11 -25.8(2) . . . . ?
C15 N2 C10 C17 44.3(2) . . . . ?
C4 N2 C10 C17 -144.89(17) . . . . ?
C15 N2 C10 C5 -76.7(2) . . . . ?
C4 N2 C10 C5 94.18(18) . . . . ?
N1 C1 C11 C10 -2.0(3) . . . . ?
C12 C1 C11 C10 178.78(16) . . . . ?
N2 C10 C11 C1 19.5(2) . . . . ?
C17 C10 C11 C1 139.89(19) . . . . ?
C5 C10 C11 C1 -98.7(2) . . . . ?
C16 C3 C12 C14 1.1(3) . . . . ?
C16 C3 C12 C1 -178.04(17) . . . . ?
C11 C1 C12 C14 23.5(3) . . . . ?
N1 C1 C12 C14 -155.82(16) . . . . ?
C11 C1 C12 C3 -157.45(17) . . . . ?
N1 C1 C12 C3 23.3(2) . . . . ?
C18 C7 C13 C20 1.8(3) . . . . ?
C3 C12 C14 C8 -0.4(3) . . . . ?
C1 C12 C14 C8 178.68(16) . . . . ?
C6 C8 C14 C12 -1.0(3) . . . . ?
C18 C8 C14 C12 179.82(17) . . . . ?
C2 C9 C15 N2 -3.0(3) . . . . ?
C4 N2 C15 C9 -0.9(3) . . . . ?
C10 N2 C15 C9 169.84(18) . . . . ?
C12 C3 C16 C6 -0.3(3) . . . . ?
C20 C6 C16 C3 178.17(18) . . . . ?
C8 C6 C16 C3 -1.1(3) . . . . ?
C13 C7 C18 C8 -0.5(3) . . . . ?
C14 C8 C18 C7 178.01(17) . . . . ?
C6 C8 C18 C7 -1.2(3) . . . . ?
C7 C13 C20 C6 -1.3(3) . . . . ?
C16 C6 C20 C13 -179.72(17) . . . . ?
C8 C6 C20 C13 -0.4(3) . . . . ?
C9 C2 C21 C4 2.4(3) . . . . ?
C9 C2 C21 C19 -178.21(18) . . . . ?
N1 C4 C21 C2 172.87(17) . . . . ?
N2 C4 C21 C2 -5.9(3) . . . . ?
N1 C4 C21 C19 -6.6(2) . . . . ?
N2 C4 C21 C19 174.62(15) . . . . ?
